data_4063609
loop_
_publ_author_name
'Pan, Jun'
'Kampf, Jeff W.'
'Ashe, Arthur J.'

_publ_section_title
;
 Tricarbonylchromium Complexes of 1,2-Dihydro-1,2-benzazaborines
;
_journal_issue 2
_journal_name_full Organometallics
_journal_page_first 506
_journal_page_last 511
_journal_paper_doi 10.1021/om800383v
_journal_volume 28
_journal_year 2009
_chemical_formula_moiety 'C8 H8 B N'
_chemical_formula_sum 'C8 H8 B N'
_chemical_formula_weight 128.96
_chemical_name_systematic
;

 ?

;
_space_group_IT_number 14
_symmetry_cell_setting monoclinic
_symmetry_space_group_name_Hall '-P 2ybc'
_symmetry_space_group_name_H-M 'P 1 21/c 1'
_atom_sites_solution_hydrogens geom
_atom_sites_solution_primary direct
_atom_sites_solution_secondary difmap
_audit_creation_method SHELXL-97
_cell_angle_alpha 90.00
_cell_angle_beta 114.745(6)
_cell_angle_gamma 90.00
_cell_formula_units_Z 2
_cell_length_a 7.980(3)
_cell_length_b 5.813(3)
_cell_length_c 8.245(4)
_cell_measurement_temperature 123(2)
_cell_volume 347.3(3)
_computing_cell_refinement 'Bruker CELL_NOW'
_computing_data_collection 'Bruker SMART-1K'
_computing_data_reduction 'Bruker SAINT'
_computing_molecular_graphics 'Bruker SHELXTL'
_computing_publication_material 'Bruker SHELXTL'
_computing_structure_refinement 'Bruker SHELXTL'
_computing_structure_solution 'Bruker SHELXTL'
_diffrn_ambient_temperature 123(2)
_diffrn_measured_fraction_theta_full 0.994
_diffrn_measured_fraction_theta_max 0.994
_diffrn_measurement_device_type 'CCD area detector'
_diffrn_measurement_method 'phi and omega scans'
_diffrn_radiation_monochromator graphite
_diffrn_radiation_source 'fine-focus sealed tube'
_diffrn_radiation_type MoK\a
_diffrn_radiation_wavelength 0.71073
_diffrn_reflns_av_R_equivalents 0.0204
_diffrn_reflns_av_sigmaI/netI 0.0204
_diffrn_reflns_limit_h_max 9
_diffrn_reflns_limit_h_min -9
_diffrn_reflns_limit_k_max 7
_diffrn_reflns_limit_k_min -7
_diffrn_reflns_limit_l_max 10
_diffrn_reflns_limit_l_min -10
_diffrn_reflns_number 9304
_diffrn_reflns_theta_full 26.39
_diffrn_reflns_theta_max 26.39
_diffrn_reflns_theta_min 2.81
_exptl_absorpt_coefficient_mu 0.071
_exptl_absorpt_correction_T_max 0.9958
_exptl_absorpt_correction_T_min 0.9708
_exptl_absorpt_correction_type multi-scan
_exptl_absorpt_process_details
;

  Blessing, R. Acta Cryst. (1995) A51 33-38.

  Sheldrick, G.  TWINABS  (Version 1.05), Bruker Nonius scaling and

  corrections for twinned crystals University of Gottingen, Germany 2003.

;
_exptl_crystal_colour colorless
_exptl_crystal_density_diffrn 1.233
_exptl_crystal_density_method 'not measured'
_exptl_crystal_description plate
_exptl_crystal_F_000 136
_exptl_crystal_size_max 0.42
_exptl_crystal_size_mid 0.38
_exptl_crystal_size_min 0.06
_refine_diff_density_max 0.225
_refine_diff_density_min -0.151
_refine_diff_density_rms 0.036
_refine_ls_extinction_method none
_refine_ls_goodness_of_fit_ref 1.121
_refine_ls_hydrogen_treatment constr
_refine_ls_matrix_type full
_refine_ls_number_parameters 47
_refine_ls_number_reflns 1358
_refine_ls_number_restraints 0
_refine_ls_restrained_S_all 1.121
_refine_ls_R_factor_all 0.0535
_refine_ls_R_factor_gt 0.0407
_refine_ls_shift/su_max 0.000
_refine_ls_shift/su_mean 0.000
_refine_ls_structure_factor_coef Fsqd
_refine_ls_weighting_details 'calc w=1/[\s^2^(Fo^2^)+(0.0589P)^2^+0.0514P] where P=(Fo^2^+2Fc^2^)/3'
_refine_ls_weighting_scheme calc
_refine_ls_wR_factor_gt 0.1114
_refine_ls_wR_factor_ref 0.1163
_reflns_number_gt 1102
_reflns_number_total 1358
_reflns_threshold_expression >2sigma(I)
_cod_data_source_file om800383v_si_004.cif
_cod_data_source_block jpo
_cod_depositor_comments
;
The following automatic conversions were performed:

'_symmetry_cell_setting' value 'Monoclinic' changed to 'monoclinic'
according to the built-in table from CIF Core dictionary named
'cif_core.dic' version 2.4.1 from 2010-06-29.

Automatic conversion script
Id: cif_fix_values 1715 2011-07-08 13:25:40Z adriana 
;
_cod_original_sg_symbol_H-M P2(1)/c
_cod_database_code 4063609

loop_
_symmetry_equiv_pos_as_xyz
'x, y, z'
'-x, y+1/2, -z+1/2'
'-x, -y, -z'
'x, -y-1/2, z-1/2'

loop_
_atom_site_label
_atom_site_type_symbol
_atom_site_fract_x
_atom_site_fract_y
_atom_site_fract_z
_atom_site_U_iso_or_equiv
_atom_site_adp_type
_atom_site_occupancy
_atom_site_symmetry_multiplicity
_atom_site_calc_flag
_atom_site_refinement_flags
_atom_site_disorder_assembly
_atom_site_disorder_group
C1 C 0.46319(15) 0.10655(18) 0.51138(14) 0.0223(3) Uani 1 1 d . . .
C2 C 0.57249(15) 0.25085(18) 0.65363(14) 0.0248(3) Uani 0.75 1 d P A 1
H2 H 0.5228 0.3934 0.6691 0.030 Uiso 0.75 1 calc PR A 1
C3 C 0.74969(17) 0.1920(2) 0.77141(16) 0.0304(3) Uani 0.75 1 d P . 1
H3 H 0.8209 0.2924 0.8662 0.037 Uiso 0.75 1 calc PR . 1
N1A N 0.57249(15) 0.25085(18) 0.65363(14) 0.0248(3) Uani 0.25 1 d P A 2
H1A H 0.5264 0.3829 0.6680 0.030 Uiso 0.25 1 calc PR A 2
B1A B 0.74969(17) 0.1920(2) 0.77141(16) 0.0304(3) Uani 0.25 1 d P . 2
H1A1 H 0.8209 0.2924 0.8662 0.037 Uiso 0.25 1 calc PR . 2
N1 N 0.28248(15) 0.16797(19) 0.39253(14) 0.0274(3) Uani 0.25 1 d P A 1
H1 H 0.2370 0.2999 0.4080 0.033 Uiso 0.25 1 calc PR A 1
B1 B 0.17452(16) 0.0277(2) 0.25256(16) 0.0292(3) Uani 0.25 1 d P . 1
H1B H 0.0533 0.0731 0.1734 0.035 Uiso 0.25 1 calc PR . 1
C4 C 0.28248(15) 0.16797(19) 0.39253(14) 0.0274(3) Uani 0.75 1 d P A 2
H4A H 0.2334 0.3104 0.4092 0.033 Uiso 0.75 1 calc PR A 2
C5 C 0.17452(16) 0.0277(2) 0.25256(16) 0.0292(3) Uani 0.75 1 d P . 2
H5A H 0.0533 0.0731 0.1734 0.035 Uiso 0.75 1 calc PR . 2

loop_
_atom_site_aniso_label
_atom_site_aniso_U_11
_atom_site_aniso_U_22
_atom_site_aniso_U_33
_atom_site_aniso_U_23
_atom_site_aniso_U_13
_atom_site_aniso_U_12
C1 0.0301(6) 0.0184(5) 0.0231(6) 0.0023(4) 0.0159(5) -0.0003(4)
C2 0.0356(6) 0.0181(5) 0.0252(6) -0.0012(4) 0.0172(5) -0.0010(4)
C3 0.0359(7) 0.0309(7) 0.0256(6) -0.0036(5) 0.0140(5) -0.0066(5)
N1A 0.0356(6) 0.0181(5) 0.0252(6) -0.0012(4) 0.0172(5) -0.0010(4)
B1A 0.0359(7) 0.0309(7) 0.0256(6) -0.0036(5) 0.0140(5) -0.0066(5)
N1 0.0339(6) 0.0228(6) 0.0296(6) 0.0025(5) 0.0174(5) 0.0048(5)
B1 0.0276(6) 0.0325(7) 0.0261(7) 0.0029(5) 0.0100(5) 0.0012(5)
C4 0.0339(6) 0.0228(6) 0.0296(6) 0.0025(5) 0.0174(5) 0.0048(5)
C5 0.0276(6) 0.0325(7) 0.0261(7) 0.0029(5) 0.0100(5) 0.0012(5)

loop_
_atom_type_symbol
_atom_type_description
_atom_type_scat_dispersion_real
_atom_type_scat_dispersion_imag
_atom_type_scat_source
C C 0.0033 0.0016 'International Tables Vol C Tables 4.2.6.8 and 6.1.1.4'
H H 0.0000 0.0000 'International Tables Vol C Tables 4.2.6.8 and 6.1.1.4'
B B 0.0013 0.0007 'International Tables Vol C Tables 4.2.6.8 and 6.1.1.4'
N N 0.0061 0.0033 'International Tables Vol C Tables 4.2.6.8 and 6.1.1.4'

loop_
_geom_angle_atom_site_label_1
_geom_angle_atom_site_label_2
_geom_angle_atom_site_label_3
_geom_angle
_geom_angle_site_symmetry_3
C2 C1 N1 121.68(10) .
C2 C1 C1 118.97(13) 3_656
N1 C1 C1 119.34(12) 3_656
C3 C2 C1 122.18(10) .
C2 C3 B1 118.76(11) 3_656
B1 N1 C1 122.05(11) .
N1 B1 C3 118.70(11) 3_656

loop_
_geom_bond_atom_site_label_1
_geom_bond_atom_site_label_2
_geom_bond_distance
_geom_bond_site_symmetry_2
C1 C2 1.4084(15) .
C1 N1 1.4087(16) .
C1 C1 1.417(2) 3_656
C2 C3 1.3822(17) .
C3 B1 1.4611(19) 3_656
N1 B1 1.3809(17) .
B1 C3 1.4611(19) 3_656
